data_2012595
loop_
_publ_author_name
'Kaftory, Menahem'
'Shteiman, Vitaly'
'Botoshansky, Mark'

_publ_section_title
;Dispiro[2<i>H</i>-benzimidazole-2,1'-cyclohexane-4',2''-[2<i>H</i>]benzimidazole]
 1-oxide and
 dispiro[2<i>H</i>-benzimidazole-2,1'-cyclohexane-4',2''-[2<i>H</i>]benzimidazole]
 1,1''-dioxide
;
_journal_issue 3
_journal_name_full 'Acta Crystallographica Section C'
_journal_page_first o183
_journal_page_last o186
_journal_paper_doi 10.1107/S0108270102001099
_journal_volume 58
_journal_year 2002
_chemical_formula_iupac 'C18 H16 N4 O'
_chemical_formula_moiety 'C18 H16 N4 O'
_chemical_formula_sum 'C18 H16 N4 O'
_chemical_formula_weight 304.35
_chemical_name_common Magnet-4
_chemical_name_systematic
;
Dispiro[2H-benzimidazole-2,1'-cyclohexane-4',2''-
[2H]benzimidazole],1,-oxide
;
_space_group_IT_number 64
_symmetry_cell_setting orthorhombic
_symmetry_space_group_name_Hall '-C 2ac 2'
_symmetry_space_group_name_H-M 'C m c a'
_atom_sites_solution_hydrogens geom
_atom_sites_solution_primary direct
_atom_sites_solution_secondary difmap
_audit_creation_method SHELXL-97
_cell_angle_alpha 90.00
_cell_angle_beta 90.00(3)
_cell_angle_gamma 90.00
_cell_formula_units_Z 4
_cell_length_a 6.774(2)
_cell_length_b 15.875(3)
_cell_length_c 13.477(3)
_cell_measurement_reflns_used 902
_cell_measurement_temperature 150(2)
_cell_measurement_theta_max 27.47
_cell_measurement_theta_min .93
_cell_volume 1449.3(6)
_computing_cell_refinement 'DENZO-SMN (Otwinowski & Minor, 1997)'
_computing_data_collection 'COLLECT (Nonius, 1998)'
_computing_data_reduction DENZO-SMN
_computing_molecular_graphics 'ORTEP-3 for Windows (Farrugia, 1997)'
_computing_structure_refinement 'SHELXL97 (Sheldrick, 1997b)'
_computing_structure_solution 'SHELXS97 (Sheldrick, 1997a)'
_diffrn_ambient_temperature 150(2)
_diffrn_measured_fraction_theta_full .993
_diffrn_measured_fraction_theta_max .993
_diffrn_measurement_device_type 'Nonius KappaCCD'
_diffrn_measurement_method '\f and \w'
_diffrn_radiation_monochromator graphite
_diffrn_radiation_source 'fine-focus sealed tube'
_diffrn_radiation_type MoK\a
_diffrn_radiation_wavelength .71069
_diffrn_reflns_av_R_equivalents .0543
_diffrn_reflns_av_sigmaI/netI .0455
_diffrn_reflns_limit_h_max 8
_diffrn_reflns_limit_h_min 0
_diffrn_reflns_limit_k_max 20
_diffrn_reflns_limit_k_min -20
_diffrn_reflns_limit_l_max 17
_diffrn_reflns_limit_l_min -16
_diffrn_reflns_number 3482
_diffrn_reflns_theta_full 27.47
_diffrn_reflns_theta_max 27.47
_diffrn_reflns_theta_min 2.57
_diffrn_standards_number no
_exptl_absorpt_coefficient_mu .090
_exptl_absorpt_correction_type none
_exptl_crystal_colour orange--red
_exptl_crystal_density_diffrn 1.395
_exptl_crystal_density_method 'not measured'
_exptl_crystal_description prism
_exptl_crystal_F_000 640
_exptl_crystal_size_max .50
_exptl_crystal_size_mid .35
_exptl_crystal_size_min .30
_refine_diff_density_max .224
_refine_diff_density_min -.169
_refine_ls_extinction_coef .038(5)
_refine_ls_extinction_expression Fc^*^=kFc[1+0.001xFc^2^\l^3^/sin(2\q)]^-1/4^
_refine_ls_extinction_method SHELXL97
_refine_ls_goodness_of_fit_ref 1.015
_refine_ls_hydrogen_treatment constr
_refine_ls_matrix_type full
_refine_ls_number_parameters 77
_refine_ls_number_reflns 902
_refine_ls_number_restraints 0
_refine_ls_restrained_S_all 1.015
_refine_ls_R_factor_all .0648
_refine_ls_R_factor_gt .0425
_refine_ls_shift/su_max <0.001
_refine_ls_shift/su_mean .000
_refine_ls_structure_factor_coef Fsqd
_refine_ls_weighting_details 'calc w = 1/[\s^2^(Fo^2^)+(0.0602P)^2^+0.5909P] where P = (Fo^2^+2Fc^2^)/3'
_refine_ls_weighting_scheme calc
_refine_ls_wR_factor_gt .1120
_refine_ls_wR_factor_ref .1191
_reflns_number_gt 658
_reflns_number_total 902
_reflns_threshold_expression I>2\s(I)
_cod_data_source_file oa1128.cif
_cod_data_source_block III
_cod_depositor_comments
;
The following automatic conversions were performed:
'_symmetry_cell_setting' value 'Orthorhombic' changed to 'orthorhombic'
according to '/home/saulius/struct/CIF-dictionaries/cif_core.dic'
dictionary named 'cif_core.dic' version 2.4.1 from 2010-06-29.

Automatic conversion script
Id: cif_fix_enum 1527 2010-12-29 10:47:43Z saulius 

The following automatic conversions were performed:

'_symmetry_cell_setting' value 'Orthorhombic' changed to
'orthorhombic' according to
/home/saulius/struct/CIF-dictionaries/cif_core.dic dictionary named
'cif_core.dic' version 2.4.1 from 2010-06-29.

Automatic conversion script
Id: cif_fix_values 1715 2011-07-08 13:25:40Z adriana 
;
_cod_database_code 2012595
_cod_database_fobs_code 2012595

loop_
_symmetry_equiv_pos_as_xyz
'x, y, z'
'-x, -y+1/2, z+1/2'
'-x, y+1/2, -z+1/2'
'x, -y, -z'
'x+1/2, y+1/2, z'
'-x+1/2, -y+1, z+1/2'
'-x+1/2, y+1, -z+1/2'
'x+1/2, -y+1/2, -z'
'-x, -y, -z'
'x, y-1/2, -z-1/2'
'x, -y-1/2, z-1/2'
'-x, y, z'
'-x+1/2, -y+1/2, -z'
'x+1/2, y, -z-1/2'
'x+1/2, -y, z-1/2'
'-x+1/2, y+1/2, z'

loop_
_atom_site_label
_atom_site_fract_x
_atom_site_fract_y
_atom_site_fract_z
_atom_site_U_iso_or_equiv
_atom_site_adp_type
_atom_site_calc_flag
_atom_site_refinement_flags
_atom_site_occupancy
_atom_site_disorder_assembly
_atom_site_disorder_group
_atom_site_type_symbol
O1 .0000 .02025(17) .2498(2) .0400(7) Uani d SP .50 . . O
N1 .0000 .07428(11) .19275(12) .0355(5) Uani d S 1 . . N
N2 .0000 .14359(11) .03727(12) .0352(5) Uani d S 1 . . N
C1 .0000 .15606(13) .20659(14) .0326(5) Uani d S 1 . . C
C2 .0000 .20307(13) .29706(14) .0340(5) Uani d S 1 . . C
C3 .0000 .28779(14) .28967(15) .0372(5) Uani d S 1 . . C
C4 .0000 .33013(14) .19452(16) .0393(6) Uani d S 1 . . C
C5 .0000 .28830(14) .10753(16) .0398(6) Uani d S 1 . . C
C6 .0000 .19724(12) .11008(14) .0320(5) Uani d S 1 . . C
C7 .0000 .06067(12) .08329(15) .0343(5) Uani d S 1 . . C
C8 .1861(2) .01152(10) .05516(10) .0371(4) Uani d . 1 . . C
H2 .0000 .1758 .3598 .045(7) Uiso calc SR 1 . . H
H3 .0000 .3206 .3486 .046(7) Uiso calc SR 1 . . H
H4 .0000 .3900 .1934 .052(7) Uiso calc SR 1 . . H
H5 .0000 .3178 .0462 .046(7) Uiso calc SR 1 . . H
H81 .3041 .0460 .0703 .046(4) Uiso calc R 1 . . H
H82 .1935 -.0406 .0954 .043(4) Uiso calc R 1 . . H

loop_
_atom_site_aniso_label
_atom_site_aniso_U_11
_atom_site_aniso_U_22
_atom_site_aniso_U_33
_atom_site_aniso_U_12
_atom_site_aniso_U_13
_atom_site_aniso_U_23
O1 .0594(19) .0318(15) .0290(14) .000 .000 .0079(14)
N1 .0363(10) .0402(10) .0301(9) .000 .000 -.0075(8)
N2 .0376(10) .0384(10) .0296(9) .000 .000 -.0055(7)
C1 .0282(10) .0408(11) .0288(10) .000 .000 -.0062(8)
C2 .0328(11) .0414(12) .0279(10) .000 .000 -.0069(9)
C3 .0356(12) .0436(12) .0325(11) .000 .000 -.0116(9)
C4 .0384(12) .0362(12) .0432(12) .000 .000 -.0056(9)
C5 .0451(13) .0387(12) .0356(11) .000 .000 .0017(9)
C6 .0325(11) .0351(11) .0284(10) .000 .000 -.0046(8)
C7 .0353(11) .0343(11) .0334(11) .000 .000 -.0104(8)
C8 .0318(8) .0404(9) .0392(9) .0005(6) -.0021(6) -.0123(6)

loop_
_atom_type_symbol
_atom_type_description
_atom_type_scat_dispersion_real
_atom_type_scat_dispersion_imag
_atom_type_scat_source
C C .0033 .0016 'International Tables Vol C Tables 4.2.6.8 and 6.1.1.4'
N N .0061 .0033 'International Tables Vol C Tables 4.2.6.8 and 6.1.1.4'
O O .0106 .0060 'International Tables Vol C Tables 4.2.6.8 and 6.1.1.4'
H H .0000 .0000 'International Tables Vol C Tables 4.2.6.8 and 6.1.1.4'

loop_
_geom_angle_atom_site_label_1
_geom_angle_atom_site_label_2
_geom_angle_atom_site_label_3
_geom_angle_site_symmetry_1
_geom_angle_site_symmetry_3
_geom_angle
O1 N1 C1 . . 130.0(2)
O1 N1 C7 . . 123.5(2)
C1 N1 C7 . . 106.51(16)
C6 N2 C7 . . 105.73(16)
N1 C1 C2 . . 129.65(19)
N1 C1 C6 . . 108.51(16)
C2 C1 C6 . . 121.84(19)
C3 C2 C1 . . 117.24(19)
C3 C2 H2 . . 121.4
C1 C2 H2 . . 121.4
C2 C3 C4 . . 121.90(19)
C2 C3 H3 . . 119.1
C4 C3 H3 . . 119.1
C5 C4 C3 . . 122.8(2)
C5 C4 H4 . . 118.6
C3 C4 H4 . . 118.6
C4 C5 C6 . . 118.2(2)
C4 C5 H5 . . 120.9
C6 C5 H5 . . 120.9
N2 C6 C5 . . 129.59(19)
N2 C6 C1 . . 112.36(18)
C5 C6 C1 . . 118.05(17)
N2 C7 N1 . . 106.89(15)
N2 C7 C8 . 12 110.83(12)
N1 C7 C8 . 12 108.60(11)
N2 C7 C8 . . 110.83(12)
N1 C7 C8 . . 108.60(11)
C8 C7 C8 12 . 110.94(16)
C8 C8 C7 4 . 111.24(12)
C8 C8 H81 4 . 109.4
C7 C8 H81 . . 109.4
C8 C8 H82 4 . 109.4
C7 C8 H82 . . 109.4
H81 C8 H82 . . 108.0

loop_
_geom_bond_atom_site_label_1
_geom_bond_atom_site_label_2
_geom_bond_site_symmetry_2
_geom_bond_distance
_geom_bond_publ_flag
O1 N1 . 1.152(3) ?
N1 C1 . 1.312(3) ?
N1 C7 . 1.491(3) ?
N2 C6 . 1.299(2) ?
N2 C7 . 1.455(3) ?
C1 C2 . 1.430(3) ?
C1 C6 . 1.456(3) ?
C2 C3 . 1.349(3) ?
C2 H2 . .9500 ?
C3 C4 . 1.448(3) ?
C3 H3 . .9500 ?
C4 C5 . 1.348(3) ?
C4 H4 . .9500 ?
C5 C6 . 1.446(3) ?
C5 H5 . .9500 ?
C7 C8 12 1.5303(18) ?
C7 C8 . 1.5303(18) ?
C8 C8 4 1.531(3) ?
C8 H81 . .9900 ?
C8 H82 . .9900 ?

loop_
_geom_torsion_atom_site_label_1
_geom_torsion_atom_site_label_2
_geom_torsion_atom_site_label_3
_geom_torsion_atom_site_label_4
_geom_torsion_site_symmetry_1
_geom_torsion_site_symmetry_4
_geom_torsion
O1 N1 C1 C2 . . .0
C7 N1 C1 C2 . . 180.0
O1 N1 C1 C6 . . 180.0
C7 N1 C1 C6 . . .0
N1 C1 C2 C3 . . 180.0
C6 C1 C2 C3 . . .0
C1 C2 C3 C4 . . .0
C2 C3 C4 C5 . . .0
C3 C4 C5 C6 . . .0
C7 N2 C6 C5 . . 180.0
C7 N2 C6 C1 . . .0
C4 C5 C6 N2 . . 180.0
C4 C5 C6 C1 . . .0
N1 C1 C6 N2 . . .0
C2 C1 C6 N2 . . 180.0
N1 C1 C6 C5 . . 180.0
C2 C1 C6 C5 . . .0
C6 N2 C7 N1 . . .0
C6 N2 C7 C8 . 12 118.18(12)
C6 N2 C7 C8 . . -118.18(12)
O1 N1 C7 N2 . . 180.0
C1 N1 C7 N2 . . .0
O1 N1 C7 C8 . 12 60.37(11)
C1 N1 C7 C8 . 12 -119.63(11)
O1 N1 C7 C8 . . -60.37(11)
C1 N1 C7 C8 . . 119.63(11)
N2 C7 C8 C8 . 4 -67.98(18)
N1 C7 C8 C8 . 4 174.88(14)
C8 C7 C8 C8 12 4 55.6(2)
